data_4121630
loop_
_publ_author_name
'Ke, Zhihai'
'Tan, Chong Kiat'
'Chen, Feng'
'Yeung, Ying-Yeung'

_publ_section_title
;
 Catalytic Asymmetric Bromoetherification and Desymmetrization of Olefinic
 1,3-Diols with C2-Symmetric Sulfides.
;
_journal_issue 15
_journal_name_full 'Journal of the American Chemical Society'
_journal_page_first 5627
_journal_paper_doi 10.1021/ja5029155
_journal_volume 136
_journal_year 2014
_chemical_formula_sum 'C31 H29 Br O2'
_chemical_formula_weight 513.45
_chemical_name_systematic
; 
 ? 
;
_space_group_crystal_system triclinic
_space_group_IT_number 1
_space_group_name_Hall 'P 1'
_space_group_name_H-M_alt 'P 1'
_symmetry_space_group_name_Hall 'P 1'
_symmetry_space_group_name_H-M 'P 1'
_atom_sites_solution_hydrogens mixed
_audit_creation_method SHELXL-2013
_cell_angle_alpha 92.153(10)
_cell_angle_beta 90.801(9)
_cell_angle_gamma 92.691(12)
_cell_formula_units_Z 2
_cell_length_a 6.074(3)
_cell_length_b 8.408(3)
_cell_length_c 24.076(11)
_cell_measurement_reflns_used 593
_cell_measurement_temperature 100(2)
_cell_measurement_theta_max 19.45
_cell_measurement_theta_min 2.54
_cell_volume 1227.2(9)
_computing_cell_refinement 'Bruker SAINT'
_computing_data_collection 'Bruker APEX2'
_computing_data_reduction 'Bruker SAINT'
_computing_molecular_graphics 'Bruker SHELXTL'
_computing_publication_material 'Bruker SHELXTL'
_computing_structure_refinement 'SHELXL-2013 (Sheldrick, 2013)'
_computing_structure_solution 'SHELXS-97 (Sheldrick 2008)'
_diffrn_ambient_temperature 100(2)
_diffrn_measured_fraction_theta_full 0.998
_diffrn_measured_fraction_theta_max 0.992
_diffrn_measurement_device_type 'Bruker D8 Venture'
_diffrn_measurement_method '\f and \w scans'
_diffrn_radiation_type MoK\a
_diffrn_radiation_wavelength 0.71073
_diffrn_reflns_av_R_equivalents 0.1204
_diffrn_reflns_av_unetI/netI 0.1818
_diffrn_reflns_Laue_measured_fraction_full 0.998
_diffrn_reflns_Laue_measured_fraction_max 0.992
_diffrn_reflns_limit_h_max 7
_diffrn_reflns_limit_h_min -7
_diffrn_reflns_limit_k_max 10
_diffrn_reflns_limit_k_min -10
_diffrn_reflns_limit_l_max 29
_diffrn_reflns_limit_l_min -29
_diffrn_reflns_number 24387
_diffrn_reflns_point_group_measured_fraction_full 0.959
_diffrn_reflns_point_group_measured_fraction_max 0.946
_diffrn_reflns_theta_full 25.242
_diffrn_reflns_theta_max 25.700
_diffrn_reflns_theta_min 2.427
_exptl_absorpt_coefficient_mu 1.701
_exptl_absorpt_correction_T_max 0.7453
_exptl_absorpt_correction_T_min 0.6724
_exptl_absorpt_correction_type multi-scan
_exptl_absorpt_process_details 'Sadabs, (Sheldrick 2008)'
_exptl_crystal_colour Colourless
_exptl_crystal_density_diffrn 1.389
_exptl_crystal_density_meas ?
_exptl_crystal_description Thin_Plate
_exptl_crystal_F_000 532
_exptl_crystal_size_max 0.084
_exptl_crystal_size_mid 0.075
_exptl_crystal_size_min 0.063
_refine_diff_density_max 0.719
_refine_diff_density_min -0.643
_refine_diff_density_rms 0.112
_refine_ls_abs_structure_details
; 
 Flack x determined using 2071 quotients [(I+)-(I-)]/[(I+)+(I-)] 
 (Parsons and Flack (2004), Acta Cryst. A60, s61). 
;
_refine_ls_abs_structure_Flack 0.021(7)
_refine_ls_extinction_method none
_refine_ls_goodness_of_fit_ref 1.014
_refine_ls_hydrogen_treatment mixed
_refine_ls_matrix_type full
_refine_ls_number_parameters 620
_refine_ls_number_reflns 8870
_refine_ls_number_restraints 401
_refine_ls_restrained_S_all 1.004
_refine_ls_R_factor_all 0.1272
_refine_ls_R_factor_gt 0.0624
_refine_ls_shift/su_max 0.000
_refine_ls_shift/su_mean 0.000
_refine_ls_structure_factor_coef Fsqd
_refine_ls_weighting_details 'w=1/[\s^2^(Fo^2^)+(0.0328P)^2^] where P=(Fo^2^+2Fc^2^)/3'
_refine_ls_weighting_scheme calc
_refine_ls_wR_factor_gt 0.0976
_refine_ls_wR_factor_ref 0.1139
_reflns_Friedel_coverage 0.907
_reflns_Friedel_fraction_full 0.920
_reflns_Friedel_fraction_max 0.900
_reflns_number_gt 5744
_reflns_number_total 8870
_reflns_threshold_expression 'I > 2\s(I)'
_cod_data_source_file ja5029155_si_003.cif
_cod_data_source_block D577
_cod_depositor_comments
;
The following automatic conversions were performed:

'_exptl_absorpt_correction_type' value 'Multi-scan' changed to
'multi-scan' according to
/usr/data/users/saulius/crontab/automatic-downloads/rss-feeds/ACS/lib/dictionaries/cif_core.dic
dictionary named 'cif_core.dic' version 2.4.2 from 2011-04-26.

Automatic conversion script
Id: cif_fix_values 2281 2013-09-26 08:29:07Z andrius 

 Adding full bibliography for 4121629--4121630.cif.

The following automatic conversions were performed:

'_exptl_crystal_density_meas' value 'Not Measured' was changed to '?'
- the value is perceived as not measured.

Automatic conversion script
Id: cif_fix_values 3008 2015-01-20 13:52:24Z robertas 
;
_cod_original_cell_volume 1227.3(9)
_cod_database_code 4121630
_shelx_space_group_comment
; 
The symmetry employed for this shelxl refinement is uniquely defined 
by the following loop, which should always be used as a source of 
symmetry information in preference to the above space-group names. 
They are only intended as comments. 
;
_shelx_estimated_absorpt_t_min 0.870
_shelx_estimated_absorpt_t_max 0.900
_shelxl_version_number 2013-3

loop_
_space_group_symop_operation_xyz
'x, y, z'

loop_
_atom_site_label
_atom_site_type_symbol
_atom_site_fract_x
_atom_site_fract_y
_atom_site_fract_z
_atom_site_U_iso_or_equiv
_atom_site_adp_type
_atom_site_occupancy
_atom_site_site_symmetry_order
_atom_site_calc_flag
_atom_site_refinement_flags_posn
_atom_site_refinement_flags_adp
Br1 Br 1.14688(13) 0.26720(8) 0.15827(5) 0.0203(3) Uani 1 1 d . .
Br2 Br -0.15530(13) -0.26939(8) 0.84099(5) 0.0208(4) Uani 1 1 d . .
O1 O 1.0628(10) 0.6496(6) 0.1747(3) 0.0145(15) Uani 1 1 d . U
O2 O 0.6248(13) 1.0446(7) 0.1334(3) 0.0263(18) Uani 1 1 d D U
H2 H 0.740(9) 1.040(10) 0.116(3) 0.02(3) Uiso 1 1 d D .
O3 O -0.0675(10) 0.1107(7) 0.8259(3) 0.0164(16) Uani 1 1 d . U
O4 O 0.3612(12) 0.5451(7) 0.8642(3) 0.0253(18) Uani 1 1 d D U
H4 H 0.243(8) 0.567(12) 0.850(4) 0.030 Uiso 1 1 d D U
C1 C 0.8501(16) 0.4263(10) 0.0882(4) 0.013(2) Uani 1 1 d . U
C2 C 0.6481(18) 0.3882(11) 0.0618(4) 0.023(3) Uani 1 1 d . U
H2A H 0.5356 0.3341 0.0819 0.027 Uiso 1 1 calc R U
C3 C 0.6049(18) 0.4269(10) 0.0070(4) 0.025(3) Uani 1 1 d . U
H3 H 0.4653 0.3995 -0.0099 0.030 Uiso 1 1 calc R U
C4 C 0.7683(18) 0.5058(11) -0.0227(5) 0.028(3) Uani 1 1 d . U
H4A H 0.7411 0.5345 -0.0598 0.033 Uiso 1 1 calc R U
C5 C 0.971(2) 0.5423(10) 0.0026(5) 0.024(3) Uani 1 1 d . U
H5 H 1.0828 0.5966 -0.0177 0.029 Uiso 1 1 calc R U
C6 C 1.0168(17) 0.5019(11) 0.0568(4) 0.020(2) Uani 1 1 d . U
H6 H 1.1592 0.5249 0.0727 0.024 Uiso 1 1 calc R U
C7 C 0.8805(17) 0.3915(11) 0.1486(4) 0.019(2) Uani 1 1 d . U
H7 H 0.7516 0.3207 0.1588 0.022 Uiso 1 1 calc R U
C8 C 0.8868(16) 0.5373(10) 0.1902(4) 0.014(2) Uani 1 1 d . U
C9 C 0.6680(16) 0.6255(10) 0.1860(4) 0.014(2) Uani 1 1 d . U
H9A H 0.5796 0.6109 0.2198 0.016 Uiso 1 1 calc R U
H9B H 0.5794 0.5846 0.1533 0.016 Uiso 1 1 calc R U
C10 C 0.7391(16) 0.8059(11) 0.1800(4) 0.015(2) Uani 1 1 d . U
C11 C 0.9644(19) 0.7842(12) 0.1506(5) 0.020(3) Uani 1 1 d . U
H11A H 0.9405 0.7644 0.1101 0.024 Uiso 1 1 calc R U
H11B H 1.0619 0.8813 0.1565 0.024 Uiso 1 1 calc R U
C12 C 0.5719(16) 0.8800(10) 0.1430(4) 0.017(2) Uani 1 1 d . U
H12A H 0.5625 0.8197 0.1069 0.020 Uiso 1 1 calc R U
H12B H 0.4254 0.8705 0.1604 0.020 Uiso 1 1 calc R U
C13 C 0.7957(16) 0.8943(10) 0.2350(4) 0.017(2) Uani 1 1 d . U
H13A H 0.8479 1.0041 0.2268 0.021 Uiso 1 1 calc R U
H13B H 0.9208 0.8422 0.2523 0.021 Uiso 1 1 calc R U
C14 C 0.6113(15) 0.9054(10) 0.2785(4) 0.014(2) Uani 1 1 d . U
C15 C 0.4311(16) 1.0025(11) 0.2710(4) 0.021(2) Uani 1 1 d . U
H15 H 0.4154 1.0573 0.2375 0.026 Uiso 1 1 calc R U
C16 C 0.2765(18) 1.0184(11) 0.3126(4) 0.025(3) Uani 1 1 d . U
H16 H 0.1541 1.0824 0.3068 0.030 Uiso 1 1 calc R U
C17 C 0.2976(19) 0.9427(12) 0.3620(5) 0.032(3) Uani 1 1 d . U
H17 H 0.1928 0.9560 0.3906 0.039 Uiso 1 1 calc R U
C18 C 0.4762(19) 0.8459(12) 0.3695(5) 0.032(3) Uani 1 1 d . U
H18 H 0.4922 0.7927 0.4034 0.039 Uiso 1 1 calc R U
C19 C 0.6322(18) 0.8266(12) 0.3275(4) 0.026(3) Uani 1 1 d . U
H19 H 0.7517 0.7594 0.3328 0.031 Uiso 1 1 calc R U
C20 C 0.9294(16) 0.4834(10) 0.2491(4) 0.013(2) Uani 1 1 d . U
C21 C 1.1138(17) 0.5320(11) 0.2806(4) 0.017(2) Uani 1 1 d . U
H21 H 1.2210 0.6032 0.2655 0.020 Uiso 1 1 calc R U
C22 C 1.1455(18) 0.4796(11) 0.3334(4) 0.025(3) Uani 1 1 d . U
H22 H 1.2703 0.5208 0.3544 0.030 Uiso 1 1 calc R U
C23 C 0.9978(16) 0.3654(10) 0.3579(4) 0.015(2) Uani 1 1 d . U
C24 C 0.8127(17) 0.3204(11) 0.3250(4) 0.019(2) Uani 1 1 d . U
H24 H 0.7059 0.2476 0.3395 0.022 Uiso 1 1 calc R U
C25 C 0.7762(17) 0.3762(10) 0.2725(4) 0.020(2) Uani 1 1 d . U
H25 H 0.6464 0.3418 0.2522 0.024 Uiso 1 1 calc R U
C26 C 1.0375(19) 0.2996(12) 0.4132(5) 0.027(3) Uani 1 1 d . U
C27 C 1.240(2) 0.3217(14) 0.4402(6) 0.034(4) Uani 1 1 d . U
H27 H 1.3574 0.3768 0.4222 0.041 Uiso 1 1 calc R U
C28 C 1.277(2) 0.2650(13) 0.4932(5) 0.040(3) Uani 1 1 d . U
H28 H 1.4153 0.2871 0.5114 0.048 Uiso 1 1 calc R U
C29 C 1.113(2) 0.1769(13) 0.5195(5) 0.041(3) Uani 1 1 d . U
H29 H 1.1373 0.1372 0.5554 0.049 Uiso 1 1 calc R U
C30 C 0.916(2) 0.1493(14) 0.4922(5) 0.046(3) Uani 1 1 d . U
H30 H 0.8028 0.0875 0.5092 0.055 Uiso 1 1 calc R U
C31 C 0.877(2) 0.2095(13) 0.4398(5) 0.039(4) Uani 1 1 d . U
H31 H 0.7372 0.1883 0.4221 0.046 Uiso 1 1 calc R U
C32 C 0.1558(16) -0.0836(10) 0.9101(4) 0.012(2) Uani 1 1 d . U
C33 C 0.3593(16) -0.1124(10) 0.9353(4) 0.017(2) Uani 1 1 d . U
H33 H 0.4676 -0.1656 0.9145 0.020 Uiso 1 1 calc R U
C34 C 0.4041(18) -0.0644(10) 0.9900(4) 0.023(3) Uani 1 1 d . U
H34 H 0.5422 -0.0842 1.0067 0.028 Uiso 1 1 calc R U
C35 C 0.2425(17) 0.0143(11) 1.0209(4) 0.022(3) Uani 1 1 d . U
H35 H 0.2721 0.0484 1.0584 0.027 Uiso 1 1 calc R U
C36 C 0.0423(17) 0.0415(10) 0.9965(4) 0.021(3) Uani 1 1 d . U
H36 H -0.0652 0.0945 1.0176 0.025 Uiso 1 1 calc R U
C37 C -0.0063(18) -0.0066(11) 0.9419(4) 0.022(3) Uani 1 1 d . U
H37 H -0.1463 0.0117 0.9259 0.027 Uiso 1 1 calc R U
C38 C 0.1175(16) -0.1303(10) 0.8487(4) 0.015(2) Uani 1 1 d . U
H38 H 0.2432 -0.1954 0.8366 0.017 Uiso 1 1 calc R U
C39 C 0.1030(15) 0.0089(10) 0.8081(4) 0.014(2) Uani 1 1 d . U
C40 C 0.3221(16) 0.1125(10) 0.8120(4) 0.013(2) Uani 1 1 d . U
H40A H 0.4107 0.0862 0.8450 0.016 Uiso 1 1 calc R U
H40B H 0.4108 0.0963 0.7783 0.016 Uiso 1 1 calc R U
C41 C 0.2474(16) 0.2847(11) 0.8172(4) 0.016(2) Uani 1 1 d . U
C42 C 0.0315(18) 0.2613(12) 0.8476(5) 0.019(3) Uani 1 1 d . U
H42A H 0.0585 0.2577 0.8881 0.023 Uiso 1 1 calc R U
H42B H -0.0663 0.3494 0.8404 0.023 Uiso 1 1 calc R U
C43 C 0.4195(16) 0.3838(10) 0.8527(4) 0.016(2) Uani 1 1 d . U
H43A H 0.4407 0.3312 0.8884 0.019 Uiso 1 1 calc R U
H43B H 0.5619 0.3851 0.8332 0.019 Uiso 1 1 calc R U
C44 C 0.1965(16) 0.3585(11) 0.7605(4) 0.020(2) Uani 1 1 d . U
H44A H 0.0677 0.2983 0.7432 0.023 Uiso 1 1 calc R U
H44B H 0.1529 0.4692 0.7678 0.023 Uiso 1 1 calc R U
C45 C 0.3782(16) 0.3620(10) 0.7192(4) 0.017(2) Uani 1 1 d . U
C46 C 0.5576(18) 0.4732(11) 0.7241(5) 0.029(3) Uani 1 1 d . U
H46 H 0.5653 0.5494 0.7543 0.035 Uiso 1 1 calc R U
C47 C 0.726(2) 0.4727(12) 0.6847(5) 0.035(3) Uani 1 1 d . U
H47 H 0.8469 0.5483 0.6888 0.042 Uiso 1 1 calc R U
C48 C 0.719(2) 0.3661(13) 0.6408(5) 0.041(3) Uani 1 1 d . U
H48 H 0.8348 0.3671 0.6146 0.050 Uiso 1 1 calc R U
C49 C 0.5420(18) 0.2555(12) 0.6343(5) 0.030(3) Uani 1 1 d . U
H49 H 0.5354 0.1814 0.6035 0.036 Uiso 1 1 calc R U
C50 C 0.3762(18) 0.2537(12) 0.6728(4) 0.024(3) Uani 1 1 d . U
H50 H 0.2566 0.1773 0.6680 0.029 Uiso 1 1 calc R U
C51 C 0.0583(16) -0.0566(10) 0.7486(4) 0.015(2) Uani 1 1 d . U
C52 C 0.2068(16) -0.1498(10) 0.7216(4) 0.016(2) Uani 1 1 d . U
H52 H 0.3367 -0.1767 0.7409 0.019 Uiso 1 1 calc R U
C53 C 0.1719(16) -0.2051(10) 0.6673(4) 0.014(2) Uani 1 1 d . U
H53 H 0.2795 -0.2669 0.6496 0.017 Uiso 1 1 calc R U
C54 C -0.0190(16) -0.1715(10) 0.6382(4) 0.015(2) Uani 1 1 d . U
C55 C -0.1724(17) -0.0801(10) 0.6658(4) 0.016(2) Uani 1 1 d . U
H55 H -0.3056 -0.0565 0.6473 0.020 Uiso 1 1 calc R U
C56 C -0.1314(17) -0.0236(10) 0.7199(4) 0.018(2) Uani 1 1 d . U
H56 H -0.2370 0.0397 0.7377 0.022 Uiso 1 1 calc R U
C57 C -0.0667(18) -0.2336(12) 0.5800(4) 0.020(3) Uani 1 1 d . U
C58 C 0.099(2) -0.2402(12) 0.5407(5) 0.030(3) Uani 1 1 d . U
H58 H 0.2469 -0.2081 0.5507 0.036 Uiso 1 1 calc R U
C59 C 0.046(2) -0.2944(12) 0.4865(5) 0.032(3) Uani 1 1 d . U
H59 H 0.1585 -0.2939 0.4595 0.039 Uiso 1 1 calc R U
C60 C -0.1589(18) -0.3474(12) 0.4711(5) 0.030(3) Uani 1 1 d . U
H60 H -0.1895 -0.3837 0.4338 0.036 Uiso 1 1 calc R U
C61 C -0.322(2) -0.3488(12) 0.5092(5) 0.032(3) Uani 1 1 d . U
H61 H -0.4658 -0.3893 0.4988 0.038 Uiso 1 1 calc R U
C62 C -0.280(2) -0.2916(13) 0.5631(5) 0.028(3) Uani 1 1 d . U
H62 H -0.3960 -0.2914 0.5891 0.034 Uiso 1 1 calc R U

loop_
_atom_site_aniso_label
_atom_site_aniso_U_11
_atom_site_aniso_U_22
_atom_site_aniso_U_33
_atom_site_aniso_U_23
_atom_site_aniso_U_13
_atom_site_aniso_U_12
Br1 0.0239(8) 0.0148(6) 0.0228(9) 0.0007(5) 0.0056(7) 0.0068(5)
Br2 0.0253(8) 0.0161(6) 0.0202(8) -0.0009(5) 0.0049(7) -0.0084(6)
O1 0.014(3) 0.014(2) 0.016(3) 0.001(2) 0.003(2) 0.001(2)
O2 0.034(4) 0.011(3) 0.035(4) 0.007(3) 0.003(4) 0.001(3)
O3 0.015(3) 0.014(2) 0.020(3) -0.002(2) 0.004(2) 0.003(2)
O4 0.030(4) 0.012(3) 0.033(4) -0.012(3) -0.006(3) 0.005(3)
C1 0.015(3) 0.012(3) 0.013(3) 0.000(2) 0.000(3) 0.001(2)
C2 0.023(3) 0.022(3) 0.023(3) 0.001(3) 0.002(3) 0.001(3)
C3 0.025(4) 0.025(3) 0.025(4) 0.000(3) -0.001(3) 0.002(3)
C4 0.029(4) 0.029(3) 0.026(4) -0.002(3) 0.001(3) 0.003(3)
C5 0.026(4) 0.023(4) 0.023(4) 0.001(3) 0.003(3) 0.001(3)
C6 0.020(3) 0.020(3) 0.021(3) -0.002(2) 0.001(3) 0.000(2)
C7 0.018(3) 0.018(3) 0.019(3) 0.000(2) 0.000(3) 0.001(2)
C8 0.014(3) 0.014(3) 0.014(3) 0.000(2) 0.002(3) -0.001(2)
C9 0.013(3) 0.014(3) 0.013(3) 0.002(2) 0.002(3) -0.001(2)
C10 0.014(3) 0.013(3) 0.016(3) 0.001(3) 0.000(3) 0.001(3)
C11 0.020(4) 0.018(4) 0.021(4) 0.004(3) 0.001(3) 0.000(3)
C12 0.018(3) 0.014(3) 0.018(3) 0.001(2) -0.001(3) -0.001(2)
C13 0.017(3) 0.015(3) 0.020(3) 0.000(2) -0.001(3) 0.000(2)
C14 0.013(3) 0.014(3) 0.014(3) -0.001(2) -0.001(3) 0.001(2)
C15 0.022(3) 0.020(3) 0.022(3) 0.000(2) -0.001(3) 0.001(3)
C16 0.024(4) 0.024(3) 0.026(4) -0.004(3) 0.000(3) 0.003(3)
C17 0.031(4) 0.033(4) 0.032(4) -0.001(3) 0.003(3) 0.000(3)
C18 0.032(4) 0.033(4) 0.032(4) 0.001(3) 0.001(3) 0.000(3)
C19 0.025(4) 0.026(3) 0.026(4) 0.000(3) 0.000(3) 0.001(3)
C20 0.015(3) 0.012(3) 0.013(3) 0.000(2) 0.001(3) 0.000(2)
C21 0.017(3) 0.017(3) 0.017(3) 0.002(2) 0.001(3) 0.001(2)
C22 0.024(4) 0.025(3) 0.025(4) 0.000(3) 0.000(3) 0.003(3)
C23 0.017(3) 0.015(3) 0.015(3) 0.002(2) 0.002(3) 0.002(2)
C24 0.019(3) 0.019(3) 0.018(3) 0.004(2) 0.001(3) -0.001(3)
C25 0.020(3) 0.021(3) 0.019(3) 0.000(2) 0.000(3) 0.000(3)
C26 0.028(4) 0.026(4) 0.026(4) -0.001(3) 0.001(3) 0.002(3)
C27 0.035(4) 0.035(4) 0.033(4) 0.004(3) 0.000(3) 0.001(3)
C28 0.042(4) 0.038(4) 0.039(4) 0.004(3) -0.002(3) 0.000(3)
C29 0.040(4) 0.042(4) 0.039(4) 0.002(3) -0.001(3) 0.001(3)
C30 0.045(4) 0.048(4) 0.044(4) 0.005(3) 0.002(3) 0.001(3)
C31 0.038(4) 0.040(4) 0.038(4) 0.004(3) 0.000(3) 0.002(3)
C32 0.014(3) 0.010(3) 0.013(3) 0.002(2) 0.002(3) 0.000(2)
C33 0.018(3) 0.015(3) 0.017(3) 0.000(2) 0.002(3) 0.000(2)
C34 0.024(3) 0.023(3) 0.023(3) 0.001(3) 0.000(3) -0.001(3)
C35 0.023(3) 0.021(3) 0.022(3) 0.001(3) -0.001(3) -0.001(3)
C36 0.022(4) 0.019(3) 0.022(4) 0.001(3) 0.001(3) 0.002(3)
C37 0.021(3) 0.023(3) 0.023(3) 0.002(2) 0.001(3) -0.001(3)
C38 0.016(3) 0.013(3) 0.015(3) 0.001(2) 0.000(3) 0.000(2)
C39 0.013(3) 0.013(3) 0.014(3) 0.000(2) 0.001(3) 0.000(2)
C40 0.014(3) 0.012(3) 0.014(3) 0.000(2) 0.001(3) 0.002(2)
C41 0.017(3) 0.016(3) 0.016(3) -0.001(3) -0.001(3) 0.003(3)
C42 0.018(4) 0.019(4) 0.020(4) -0.001(3) -0.001(3) -0.001(3)
C43 0.016(3) 0.014(3) 0.018(3) 0.002(2) -0.001(3) 0.000(2)
C44 0.020(3) 0.017(3) 0.022(3) 0.000(2) 0.000(3) 0.002(2)
C45 0.018(3) 0.016(3) 0.017(3) 0.003(2) -0.001(3) 0.001(2)
C46 0.030(4) 0.028(3) 0.029(4) 0.004(3) -0.001(3) 0.002(3)
C47 0.034(4) 0.035(4) 0.035(4) 0.007(3) -0.002(3) -0.001(3)
C48 0.042(4) 0.042(4) 0.041(4) 0.006(3) 0.003(3) 0.005(3)
C49 0.033(4) 0.029(3) 0.028(4) 0.003(3) 0.000(3) 0.005(3)
C50 0.025(4) 0.023(3) 0.025(4) 0.005(3) 0.002(3) -0.001(3)
C51 0.015(3) 0.013(3) 0.016(3) 0.002(2) 0.000(3) -0.002(2)
C52 0.015(3) 0.017(3) 0.016(3) 0.001(2) 0.000(3) 0.001(2)
C53 0.015(3) 0.012(3) 0.015(3) 0.000(2) 0.002(3) 0.000(2)
C54 0.015(3) 0.015(3) 0.015(3) 0.001(2) 0.002(3) -0.003(2)
C55 0.016(3) 0.016(3) 0.017(3) 0.001(2) -0.001(3) 0.001(2)
C56 0.018(3) 0.018(3) 0.019(3) 0.003(2) 0.001(3) 0.000(2)
C57 0.021(4) 0.020(3) 0.018(4) 0.003(3) 0.003(3) 0.001(3)
C58 0.029(4) 0.031(4) 0.030(4) 0.000(3) 0.001(3) 0.002(3)
C59 0.033(4) 0.034(4) 0.031(4) 0.000(3) 0.004(3) 0.006(3)
C60 0.030(4) 0.031(3) 0.028(4) -0.003(3) 0.000(3) 0.005(3)
C61 0.033(4) 0.031(4) 0.030(4) -0.001(3) 0.000(3) 0.000(3)
C62 0.028(4) 0.029(4) 0.027(4) 0.002(3) 0.001(3) 0.002(3)

loop_
_atom_type_symbol
_atom_type_description
_atom_type_scat_dispersion_real
_atom_type_scat_dispersion_imag
_atom_type_scat_source
C C 0.0033 0.0016 'International Tables Vol C Tables 4.2.6.8 and 6.1.1.4'
H H 0.0000 0.0000 'International Tables Vol C Tables 4.2.6.8 and 6.1.1.4'
O O 0.0106 0.0060 'International Tables Vol C Tables 4.2.6.8 and 6.1.1.4'
Br Br -0.2901 2.4595 'International Tables Vol C Tables 4.2.6.8 and 6.1.1.4'

loop_
_geom_angle_atom_site_label_1
_geom_angle_atom_site_label_2
_geom_angle_atom_site_label_3
_geom_angle
C11 O1 C8 108.3(7)
C12 O2 H2 102(6)
C39 O3 C42 109.3(7)
C43 O4 H4 113(8)
C2 C1 C6 117.6(9)
C2 C1 C7 119.5(8)
C6 C1 C7 122.8(9)
C1 C2 C3 122.3(9)
C1 C2 H2A 118.9
C3 C2 H2A 118.9
C4 C3 C2 119.3(10)
C4 C3 H3 120.4
C2 C3 H3 120.4
C5 C4 C3 119.2(11)
C5 C4 H4A 120.4
C3 C4 H4A 120.4
C4 C5 C6 121.9(10)
C4 C5 H5 119.1
C6 C5 H5 119.1
C5 C6 C1 119.7(10)
C5 C6 H6 120.2
C1 C6 H6 120.2
C1 C7 C8 116.3(8)
C1 C7 Br1 109.6(7)
C8 C7 Br1 110.4(7)
C1 C7 H7 106.7
C8 C7 H7 106.7
Br1 C7 H7 106.7
O1 C8 C20 109.7(7)
O1 C8 C7 108.8(7)
C20 C8 C7 109.9(7)
O1 C8 C9 106.8(7)
C20 C8 C9 111.7(8)
C7 C8 C9 110.0(8)
C8 C9 C10 105.5(7)
C8 C9 H9A 110.6
C10 C9 H9A 110.6
C8 C9 H9B 110.6
C10 C9 H9B 110.6
H9A C9 H9B 108.8
C12 C10 C13 116.4(9)
C12 C10 C11 112.4(8)
C13 C10 C11 105.7(8)
C12 C10 C9 108.5(8)
C13 C10 C9 113.9(8)
C11 C10 C9 98.6(8)
O1 C11 C10 107.0(8)
O1 C11 H11A 110.3
C10 C11 H11A 110.3
O1 C11 H11B 110.3
C10 C11 H11B 110.3
H11A C11 H11B 108.6
O2 C12 C10 113.1(8)
O2 C12 H12A 109.0
C10 C12 H12A 109.0
O2 C12 H12B 109.0
C10 C12 H12B 109.0
H12A C12 H12B 107.8
C10 C13 C14 117.6(8)
C10 C13 H13A 107.9
C14 C13 H13A 107.9
C10 C13 H13B 107.9
C14 C13 H13B 107.9
H13A C13 H13B 107.2
C19 C14 C15 119.3(9)
C19 C14 C13 118.9(9)
C15 C14 C13 121.6(8)
C16 C15 C14 120.1(10)
C16 C15 H15 119.9
C14 C15 H15 119.9
C17 C16 C15 121.1(11)
C17 C16 H16 119.4
C15 C16 H16 119.4
C16 C17 C18 118.8(11)
C16 C17 H17 120.6
C18 C17 H17 120.6
C17 C18 C19 120.7(11)
C17 C18 H18 119.6
C19 C18 H18 119.6
C14 C19 C18 119.8(11)
C14 C19 H19 120.1
C18 C19 H19 120.1
C21 C20 C25 117.6(9)
C21 C20 C8 123.6(8)
C25 C20 C8 118.8(8)
C22 C21 C20 121.5(9)
C22 C21 H21 119.2
C20 C21 H21 119.2
C21 C22 C23 122.6(10)
C21 C22 H22 118.7
C23 C22 H22 118.7
C24 C23 C22 114.1(9)
C24 C23 C26 122.6(8)
C22 C23 C26 123.3(9)
C25 C24 C23 123.6(9)
C25 C24 H24 118.2
C23 C24 H24 118.2
C24 C25 C20 120.5(10)
C24 C25 H25 119.7
C20 C25 H25 119.7
C27 C26 C31 116.7(12)
C27 C26 C23 121.4(10)
C31 C26 C23 121.9(11)
C26 C27 C28 121.8(12)
C26 C27 H27 119.1
C28 C27 H27 119.1
C29 C28 C27 120.6(13)
C29 C28 H28 119.7
C27 C28 H28 119.7
C30 C29 C28 117.8(12)
C30 C29 H29 121.1
C28 C29 H29 121.1
C29 C30 C31 121.7(12)
C29 C30 H30 119.1
C31 C30 H30 119.1
C26 C31 C30 121.2(13)
C26 C31 H31 119.4
C30 C31 H31 119.4
C33 C32 C37 119.1(9)
C33 C32 C38 119.2(8)
C37 C32 C38 121.7(9)
C34 C33 C32 120.8(9)
C34 C33 H33 119.6
C32 C33 H33 119.6
C33 C34 C35 119.5(11)
C33 C34 H34 120.3
C35 C34 H34 120.3
C36 C35 C34 119.9(10)
C36 C35 H35 120.0
C34 C35 H35 120.0
C35 C36 C37 121.6(10)
C35 C36 H36 119.2
C37 C36 H36 119.2
C36 C37 C32 119.2(10)
C36 C37 H37 120.4
C32 C37 H37 120.4
C32 C38 C39 116.5(7)
C32 C38 Br2 108.7(6)
C39 C38 Br2 109.1(6)
C32 C38 H38 107.4
C39 C38 H38 107.4
Br2 C38 H38 107.4
O3 C39 C51 110.9(8)
O3 C39 C40 106.4(7)
C51 C39 C40 111.0(7)
O3 C39 C38 109.2(7)
C51 C39 C38 110.3(7)
C40 C39 C38 108.9(8)
C41 C40 C39 104.2(8)
C41 C40 H40A 110.9
C39 C40 H40A 110.9
C41 C40 H40B 110.9
C39 C40 H40B 110.9
H40A C40 H40B 108.9
C42 C41 C43 111.7(8)
C42 C41 C40 101.2(8)
C43 C41 C40 108.2(8)
C42 C41 C44 108.0(9)
C43 C41 C44 113.3(8)
C40 C41 C44 113.8(8)
O3 C42 C41 105.8(8)
O3 C42 H42A 110.6
C41 C42 H42A 110.6
O3 C42 H42B 110.6
C41 C42 H42B 110.6
H42A C42 H42B 108.7
O4 C43 C41 113.9(8)
O4 C43 H43A 108.8
C41 C43 H43A 108.8
O4 C43 H43B 108.8
C41 C43 H43B 108.8
H43A C43 H43B 107.7
C45 C44 C41 116.7(9)
C45 C44 H44A 108.1
C41 C44 H44A 108.1
C45 C44 H44B 108.1
C41 C44 H44B 108.1
H44A C44 H44B 107.3
C46 C45 C50 116.6(9)
C46 C45 C44 122.0(9)
C50 C45 C44 121.4(8)
C45 C46 C47 120.5(10)
C45 C46 H46 119.7
C47 C46 H46 119.7
C48 C47 C46 121.2(11)
C48 C47 H47 119.4
C46 C47 H47 119.4
C47 C48 C49 119.7(12)
C47 C48 H48 120.2
C49 C48 H48 120.2
C50 C49 C48 119.8(11)
C50 C49 H49 120.1
C48 C49 H49 120.1
C49 C50 C45 122.1(10)
C49 C50 H50 118.9
C45 C50 H50 118.9
C52 C51 C56 117.5(9)
C52 C51 C39 121.1(9)
C56 C51 C39 121.3(9)
C51 C52 C53 121.7(10)
C51 C52 H52 119.2
C53 C52 H52 119.2
C52 C53 C54 120.9(9)
C52 C53 H53 119.6
C54 C53 H53 119.6
C53 C54 C55 117.7(9)
C53 C54 C57 122.6(9)
C55 C54 C57 119.7(10)
C56 C55 C54 120.3(10)
C56 C55 H55 119.9
C54 C55 H55 119.9
C51 C56 C55 121.9(10)
C51 C56 H56 119.0
C55 C56 H56 119.0
C58 C57 C62 117.2(11)
C58 C57 C54 121.3(10)
C62 C57 C54 121.5(10)
C57 C58 C59 119.3(11)
C57 C58 H58 120.3
C59 C58 H58 120.3
C60 C59 C58 122.3(11)
C60 C59 H59 118.8
C58 C59 H59 118.8
C59 C60 C61 119.6(11)
C59 C60 H60 120.2
C61 C60 H60 120.2
C60 C61 C62 120.4(12)
C60 C61 H61 119.8
C62 C61 H61 119.8
C61 C62 C57 121.0(12)
C61 C62 H62 119.5
C57 C62 H62 119.5

loop_
_geom_bond_atom_site_label_1
_geom_bond_atom_site_label_2
_geom_bond_distance
Br1 C7 1.983(10)
Br2 C38 1.985(9)
O1 C11 1.441(12)
O1 C8 1.455(10)
O2 C12 1.435(10)
O2 H2 0.822(15)
O3 C39 1.434(11)
O3 C42 1.452(11)
O4 C43 1.436(11)
O4 H4 0.823(15)
C1 C2 1.392(14)
C1 C6 1.413(12)
C1 C7 1.505(13)
C2 C3 1.397(14)
C2 H2A 0.9500
C3 C4 1.388(13)
C3 H3 0.9500
C4 C5 1.384(15)
C4 H4A 0.9500
C5 C6 1.387(14)
C5 H5 0.9500
C6 H6 0.9500
C7 C8 1.553(12)
C7 H7 1.0000
C8 C20 1.526(13)
C8 C9 1.556(13)
C9 C10 1.571(12)
C9 H9A 0.9900
C9 H9B 0.9900
C10 C12 1.512(14)
C10 C13 1.520(13)
C10 C11 1.566(15)
C11 H11A 0.9900
C11 H11B 0.9900
C12 H12A 0.9900
C12 H12B 0.9900
C13 C14 1.547(12)
C13 H13A 0.9900
C13 H13B 0.9900
C14 C19 1.382(13)
C14 C15 1.410(13)
C15 C16 1.389(13)
C15 H15 0.9500
C16 C17 1.378(14)
C16 H16 0.9500
C17 C18 1.400(15)
C17 H17 0.9500
C18 C19 1.406(14)
C18 H18 0.9500
C19 H19 0.9500
C20 C21 1.381(13)
C20 C25 1.404(12)
C21 C22 1.373(14)
C21 H21 0.9500
C22 C23 1.433(12)
C22 H22 0.9500
C23 C24 1.395(13)
C23 C26 1.482(14)
C24 C25 1.383(13)
C24 H24 0.9500
C25 H25 0.9500
C26 C27 1.386(16)
C26 C31 1.386(15)
C27 C28 1.397(17)
C27 H27 0.9500
C28 C29 1.387(15)
C28 H28 0.9500
C29 C30 1.362(16)
C29 H29 0.9500
C30 C31 1.399(17)
C30 H30 0.9500
C31 H31 0.9500
C32 C33 1.405(13)
C32 C37 1.421(13)
C32 C38 1.526(13)
C33 C34 1.384(13)
C33 H33 0.9500
C34 C35 1.414(14)
C34 H34 0.9500
C35 C36 1.376(14)
C35 H35 0.9500
C36 C37 1.384(13)
C36 H36 0.9500
C37 H37 0.9500
C38 C39 1.558(12)
C38 H38 1.0000
C39 C51 1.532(13)
C39 C40 1.555(12)
C40 C41 1.539(13)
C40 H40A 0.9900
C40 H40B 0.9900
C41 C42 1.519(14)
C41 C43 1.534(13)
C41 C44 1.555(13)
C42 H42A 0.9900
C42 H42B 0.9900
C43 H43A 0.9900
C43 H43B 0.9900
C44 C45 1.496(13)
C44 H44A 0.9900
C44 H44B 0.9900
C45 C46 1.403(13)
C45 C50 1.413(13)
C46 C47 1.405(14)
C46 H46 0.9500
C47 C48 1.358(15)
C47 H47 0.9500
C48 C49 1.393(15)
C48 H48 0.9500
C49 C50 1.377(13)
C49 H49 0.9500
C50 H50 0.9500
C51 C52 1.376(12)
C51 C56 1.380(13)
C52 C53 1.381(12)
C52 H52 0.9500
C53 C54 1.393(13)
C53 H53 0.9500
C54 C55 1.395(13)
C54 C57 1.496(13)
C55 C56 1.385(13)
C55 H55 0.9500
C56 H56 0.9500
C57 C58 1.395(15)
C57 C62 1.411(15)
C58 C59 1.395(15)
C58 H58 0.9500
C59 C60 1.344(15)
C59 H59 0.9500
C60 C61 1.360(14)
C60 H60 0.9500
C61 C62 1.383(15)
C61 H61 0.9500
C62 H62 0.9500
